data_4317618
loop_
_publ_author_name
'Christopher B. Smith'
'Ashley K. W. Stephens'
'Kia S. Wallwork'
'Stephen F. Lincoln'
'Max R. Taylor'
'Kevin P. Wainwright'

_publ_contact_author_address
;
School of Chemistry,
The Flinders University of South Australia,
GPO Box 2100,
Adelaide, SA 5001
Australia
;
_publ_contact_author_email kevin.wainwright@flinders.edu.au
_publ_contact_author_fax '+61 8 8201 2905'
_publ_contact_author_name 'Wainwright, K, P.'
_publ_contact_author_phone '+61 8 8201 2268'
_publ_section_title
;
 Metal Ion-Dependent Molecular Inclusion Chemistry: Inclusion of Aromatic
 Anions by Coordinated
 1,4,7,10-Tetrakis((S)-2-hydroxy-3-phenoxypropyl)-1,4,7,10-tetraazacyclododecane
;
_journal_name_full 'Inorganic Chemistry'
_journal_page_first 1093
_journal_page_last 1100
_journal_paper_doi 10.1021/ic010694s
_journal_volume 41
_journal_year 2002
_chemical_formula_iupac '[Cd (C44 H60 N4 O8)(C7 H6 N O2)]Cl O4'
_chemical_formula_moiety 'C44 H60 N4 O8 Cd, C7 H6 N O2, Cl O4'
_chemical_formula_sum 'C51 H66 Cd Cl N5 O14'
_chemical_formula_weight 1120.97
_chemical_name_systematic
;
[1,4,7,10-tetrakis((S)-2-hydroxy-3-phenoxypropyl)
-1,4,7,10-tetraazacyclododecanecadmium(II)
(p-aminobenzoate)] ClO4
;
_space_group_IT_number 1
_symmetry_cell_setting triclinic
_symmetry_space_group_name_Hall 'P 1'
_symmetry_space_group_name_H-M 'P 1'
_cell_angle_alpha 111.50(4)
_cell_angle_beta 91.10(3)
_cell_angle_gamma 115.76(3)
_cell_formula_units_Z 1
_cell_length_a 10.561(3)
_cell_length_b 11.823(4)
_cell_length_c 12.284(5)
_cell_measurement_reflns_used 25
_cell_measurement_temperature 150
_cell_measurement_theta_max 18
_cell_measurement_theta_min 15
_cell_volume 1255.8(10)
_computing_data_reduction 'xtal DIFDAT ABSORB SORTRF ADDREF'
_computing_molecular_graphics xtal
_computing_publication_material 'xtal BONDLA CIFIO'
_computing_structure_refinement 'xtal CRYLSQ'
_computing_structure_solution xtal
_diffrn_ambient_temperature 150
_diffrn_measurement_device_type CAD4
_diffrn_measurement_method \w-2\q
_diffrn_radiation_type 'Mo K\a'
_diffrn_radiation_wavelength .71073
_diffrn_reflns_av_R_equivalents 0
_diffrn_reflns_av_sigmaI/netI .07
_diffrn_reflns_limit_h_max 12
_diffrn_reflns_limit_h_min -12
_diffrn_reflns_limit_k_max 14
_diffrn_reflns_limit_k_min -14
_diffrn_reflns_limit_l_max 14
_diffrn_reflns_limit_l_min -14
_diffrn_reflns_number 8766
_diffrn_reflns_theta_max 25.13
_diffrn_reflns_theta_min 2.1
_diffrn_standards_decay_% 2
_diffrn_standards_interval_time 7200
_diffrn_standards_number 3
_exptl_absorpt_coefficient_mu 0.56
_exptl_absorpt_correction_T_max 0.914
_exptl_absorpt_correction_T_min 0.881
_exptl_absorpt_correction_type gaussian
_exptl_absorpt_process_details 'ABSORB (Hall,  King & Stewart (1995)).'
_exptl_crystal_colour colourless
_exptl_crystal_density_diffrn 1.482
_exptl_crystal_description irregular
_exptl_crystal_F_000 584
_exptl_crystal_size_max 0.40
_exptl_crystal_size_mid 0.30
_exptl_crystal_size_min 0.18
_refine_diff_density_max 0.39
_refine_diff_density_min -0.98
_refine_ls_abs_structure_details 'Flack xabs refined'
_refine_ls_abs_structure_Flack -.04(2)
_refine_ls_extinction_method none
_refine_ls_goodness_of_fit_all 1.46
_refine_ls_goodness_of_fit_ref 1.46
_refine_ls_hydrogen_treatment noref
_refine_ls_matrix_type full
_refine_ls_number_constraints 0
_refine_ls_number_parameters 647
_refine_ls_number_reflns 4379
_refine_ls_number_restraints 0
_refine_ls_R_factor_all .024
_refine_ls_R_factor_gt .024
_refine_ls_shift/su_max 0.0001
_refine_ls_structure_factor_coef Fsqd
_refine_ls_weighting_details 'w = 1/\s^2^(Fsqd)'
_refine_ls_weighting_scheme sigma
_refine_ls_wR_factor_all .074
_refine_ls_wR_factor_ref .074
_reflns_d_resolution_high .837
_reflns_d_resolution_low 9.682
_reflns_Friedel_coverage 99
_reflns_limit_h_max 12
_reflns_limit_h_min 0
_reflns_limit_k_max 12
_reflns_limit_k_min -14
_reflns_limit_l_max 14
_reflns_limit_l_min -14
_reflns_number_gt 4377
_reflns_number_total 4381
_reflns_threshold_expression 'Fsqd >  .00 sig(Fsqd)'
_cod_data_source_file ic010694s_2.cif
_cod_data_source_block kia8
_cod_original_cell_volume 1255.7(10)
_cod_original_sg_symbol_Hall p_1
_cod_original_formula_sum 'C51 H66 Cd1 Cl1 N5 O14'
_cod_database_code 4317618

loop_
_symmetry_equiv_pos_as_xyz
+x,+y,+z

loop_
_atom_site_label
_atom_site_fract_x
_atom_site_fract_y
_atom_site_fract_z
_atom_site_U_iso_or_equiv
_atom_site_adp_type
_atom_site_calc_flag
_atom_site_calc_attached_atom
_atom_site_occupancy
_atom_site_disorder_assembly
_atom_site_disorder_group
Cd .01161 .02467 .00366 .01616(10) Uani ? ? 1.00000 ? ?
C1 -.2788(5) -.2612(4) -.1619(4) .0231(15) Uani ? ? 1.00000 ? ?
C2 -.2682(5) -.1698(5) -.2250(4) .0243(15) Uani ? ? 1.00000 ? ?
C3 -.2921(5) .0136(5) -.0704(4) .0227(15) Uani ? ? 1.00000 ? ?
C4 -.2156(5) .1495(5) .0407(4) .0222(15) Uani ? ? 1.00000 ? ?
C5 -.1800(4) .0791(5) .1969(4) .0219(14) Uani ? ? 1.00000 ? ?
C6 -.0841(5) .0384(4) .2523(4) .0223(14) Uani ? ? 1.00000 ? ?
C7 -.1692(5) -.1972(5) .1036(4) .0227(15) Uani ? ? 1.00000 ? ?
C8 -.1515(5) -.2870(4) -.0126(4) .0221(15) Uani ? ? 1.00000 ? ?
C11 -.0666(5) -.2919(4) -.1931(4) .0235(17) Uani ? ? 1.00000 ? ?
C12 .0967(5) -.2089(5) -.1496(4) .0237(17) Uani ? ? 1.00000 ? ?
C13 .1746(6) -.2725(5) -.2317(5) .0332(18) Uani ? ? 1.00000 ? ?
C14 .3540(5) -.2653(5) -.1023(5) .0305(17) Uani ? ? 1.00000 ? ?
C15 .4023(5) -.1872(5) .0218(5) .0357(19) Uani ? ? 1.00000 ? ?
C16 .4435(6) -.2395(7) .0911(6) .044(2) Uani ? ? 1.00000 ? ?
C17 .4356(6) -.3682(7) .0405(6) .044(2) Uani ? ? 1.00000 ? ?
C18 .3841(6) -.4474(6) -.0829(5) .040(2) Uani ? ? 1.00000 ? ?
C19 .3440(5) -.3960(6) -.1545(5) .035(2) Uani ? ? 1.00000 ? ?
C21 -.1377(5) .0643(5) -.2078(4) .0217(16) Uani ? ? 1.00000 ? ?
C22 .0056(5) .0806(4) -.2336(4) .0219(15) Uani ? ? 1.00000 ? ?
C23 .0478(5) .1569(5) -.3132(4) .0248(15) Uani ? ? 1.00000 ? ?
C24 .2606(6) .2604(5) -.3807(4) .0300(17) Uani ? ? 1.00000 ? ?
C25 .1905(7) .3034(7) -.4433(5) .044(2) Uani ? ? 1.00000 ? ?
C26 .2750(10) .3931(10) -.4918(6) .071(3) Uani ? ? 1.00000 ? ?
C27 .4223(8) .4407(7) -.4776(6) .064(3) Uani ? ? 1.00000 ? ?
C28 .4866(7) .3944(6) -.4178(6) .054(2) Uani ? ? 1.00000 ? ?
C29 .4071(6) .3049(5) -.3667(5) .040(2) Uani ? ? 1.00000 ? ?
C31 -.0014(5) .3002(5) .2051(4) .0205(15) Uani ? ? 1.00000 ? ?
C32 .1309(5) .3528(5) .1559(4) .0205(15) Uani ? ? 1.00000 ? ?
C33 .2470(5) .4958(4) .2456(4) .0207(14) Uani ? ? 1.00000 ? ?
C34 .2484(5) .7053(4) .3747(4) .0231(14) Uani ? ? 1.00000 ? ?
C35 .1596(6) .7629(5) .4133(4) .0330(17) Uani ? ? 1.00000 ? ?
C36 .2096(6) .8799(6) .5232(5) .039(2) Uani ? ? 1.00000 ? ?
C37 .3449(6) .9370(5) .5929(4) .0368(19) Uani ? ? 1.00000 ? ?
C38 .4328(6) .8784(6) .5514(5) .035(2) Uani ? ? 1.00000 ? ?
C39 .3857(6) .7631(5) .4432(5) .0331(18) Uani ? ? 1.00000 ? ?
C41 .0791(6) -.0573(5) .2217(4) .0235(16) Uani ? ? 1.00000 ? ?
C42 .2233(5) .0608(5) .2312(4) .0224(16) Uani ? ? 1.00000 ? ?
C43 .3457(5) .0608(5) .3000(4) .0270(16) Uani ? ? 1.00000 ? ?
C44 .6005(5) .2192(5) .3768(4) .0284(16) Uani ? ? 1.00000 ? ?
C45 .7113(5) .3476(6) .3918(5) .0336(18) Uani ? ? 1.00000 ? ?
C46 .8410(6) .4080(6) .4732(6) .044(2) Uani ? ? 1.00000 ? ?
C47 .8618(6) .3414(7) .5384(5) .049(2) Uani ? ? 1.00000 ? ?
C48 .7518(7) .2129(7) .5217(5) .045(2) Uani ? ? 1.00000 ? ?
C49 .6209(6) .1510(6) .4398(5) .031(2) Uani ? ? 1.00000 ? ?
N1 -.1350(4) -.2305(4) -.1044(4) .0208(14) Uani ? ? 1.00000 ? ?
N2 -.1930(4) -.0213(4) -.1396(4) .0206(14) Uani ? ? 1.00000 ? ?
N3 -.1080(4) .1541(4) .1249(4) .0189(13) Uani ? ? 1.00000 ? ?
N4 -.0437(4) -.0553(4) .1618(3) .0187(14) Uani ? ? 1.00000 ? ?
O12 .1319(4) -.0750(4) -.1419(3) .0245(12) Uani ? ? 1.00000 ? ?
O13 .3237(4) -.2079(4) -.1733(3) .0351(13) Uani ? ? 1.00000 ? ?
O22 .1066(4) .1580(4) -.1202(3) .0218(12) Uani ? ? 1.00000 ? ?
O23 .1883(4) .1760(4) -.3272(3) .0304(12) Uani ? ? 1.00000 ? ?
O32 .1847(3) .2570(3) .1384(3) .0212(12) Uani ? ? 1.00000 ? ?
O33 .1901(4) .5894(3) .2651(3) .0274(11) Uani ? ? 1.00000 ? ?
O42 .2378(4) .0385(3) .1107(3) .0229(12) Uani ? ? 1.00000 ? ?
O43 .4763(4) .1699(4) .2964(3) .0360(14) Uani ? ? 1.00000 ? ?
Cl -.24093(15) -.25225(14) .42710(13) .0391(5) Uani ? ? 1.00000 ? ?
O1 -.1298(6) -.2122(8) .3687(6) .081(3) Uani ? ? 1.00000 ? ?
O2 -.2615(6) -.1395(6) .5006(5) .070(2) Uani ? ? 1.00000 ? ?
O3 -.1978(11) -.3028(9) .5057(7) .103(4) Uani ? ? 1.00000 ? ?
O4 -.3704(6) -.3576(8) .3438(8) .127(3) Uani ? ? 1.00000 ? ?
N5 1.0596(5) .5519(5) .0076(5) .0360(18) Uani ? ? 1.00000 ? ?
O5 .3714(4) .1597(4) -.1209(3) .0361(12) Uani ? ? 1.00000 ? ?
O6 .4196(4) .2783(4) .0777(3) .0368(13) Uani ? ? 1.00000 ? ?
C01 .9128(6) .4738(6) -.0015(5) .0253(17) Uani ? ? 1.00000 ? ?
C02 .8167(5) .3744(5) -.1120(4) .0236(15) Uani ? ? 1.00000 ? ?
C03 .6695(5) .3024(4) -.1187(4) .0229(15) Uani ? ? 1.00000 ? ?
C04 .6150(5) .3293(4) -.0165(4) .0207(15) Uani ? ? 1.00000 ? ?
C05 .7100(5) .4318(5) .0933(4) .0239(16) Uani ? ? 1.00000 ? ?
C06 .8569(5) .5020(5) .1009(4) .0247(15) Uani ? ? 1.00000 ? ?
C07 .4579(5) .2504(5) -.0206(4) .0233(15) Uani ? ? 1.00000 ? ?
H421' .30030 .11040 .11760 .04000 Uiso ? ? 1.00000 ? ?
H321' .26070 .28410 .10900 .04000 Uiso ? ? 1.00000 ? ?
H221' .19960 .16470 -.13330 .04000 Uiso ? ? 1.00000 ? ?
H121' .22230 -.02080 -.11730 .04000 Uiso ? ? 1.00000 ? ?
H11 -.33256 -.24966 -.10244 .04000 Uiso ? ? 1.00000 ? ?
H12 -.32896 -.35836 -.21932 .04000 Uiso ? ? 1.00000 ? ?
H21 -.36288 -.19562 -.26247 .04000 Uiso ? ? 1.00000 ? ?
H22 -.21704 -.18749 -.28955 .04000 Uiso ? ? 1.00000 ? ?
H31 -.34648 -.06050 -.04818 .04000 Uiso ? ? 1.00000 ? ?
H32 -.35671 .01770 -.12266 .04000 Uiso ? ? 1.00000 ? ?
H41 -.28578 .16227 .07974 .04000 Uiso ? ? 1.00000 ? ?
H42 -.16733 .21913 .01281 .04000 Uiso ? ? 1.00000 ? ?
H51 -.26498 -.00572 .14405 .04000 Uiso ? ? 1.00000 ? ?
H52 -.20705 .13295 .25654 .04000 Uiso ? ? 1.00000 ? ?
H61 -.13337 -.00711 .29944 .04000 Uiso ? ? 1.00000 ? ?
H62 .00183 .11865 .29929 .04000 Uiso ? ? 1.00000 ? ?
H71 -.25302 -.19119 .08693 .04000 Uiso ? ? 1.00000 ? ?
H72 -.18069 -.24150 .15636 .04000 Uiso ? ? 1.00000 ? ?
H81 -.23311 -.37816 -.04561 .04000 Uiso ? ? 1.00000 ? ?
H82 -.06755 -.29745 .00104 .04000 Uiso ? ? 1.00000 ? ?
H111 -.09062 -.29118 -.27009 .04000 Uiso ? ? 1.00000 ? ?
H112 -.09758 -.38758 -.20959 .04000 Uiso ? ? 1.00000 ? ?
H211 -.13131 .14962 -.16452 .04000 Uiso ? ? 1.00000 ? ?
H212 -.20718 .01808 -.28368 .04000 Uiso ? ? 1.00000 ? ?
H311 .02437 .30042 .27897 .04000 Uiso ? ? 1.00000 ? ?
H312 -.04669 .35341 .21154 .04000 Uiso ? ? 1.00000 ? ?
H411 .07904 -.14505 .17481 .04000 Uiso ? ? 1.00000 ? ?
H412 .06754 -.05267 .29793 .04000 Uiso ? ? 1.00000 ? ?
H131 .16894 -.26015 -.30479 .04000 Uiso ? ? 1.00000 ? ?
H132 .12991 -.37081 -.25414 .04000 Uiso ? ? 1.00000 ? ?
H231 .04887 .24109 -.28027 .04000 Uiso ? ? 1.00000 ? ?
H232 -.01752 .10116 -.39220 .04000 Uiso ? ? 1.00000 ? ?
H331 .33049 .52266 .21046 .04000 Uiso ? ? 1.00000 ? ?
H332 .27117 .49009 .31593 .04000 Uiso ? ? 1.00000 ? ?
H431 .34371 -.02891 .25981 .04000 Uiso ? ? 1.00000 ? ?
H432 .33465 .07442 .37761 .04000 Uiso ? ? 1.00000 ? ?
H121 .12456 -.21022 -.07682 .04000 Uiso ? ? 1.00000 ? ?
H221 .00331 -.00842 -.27695 .04000 Uiso ? ? 1.00000 ? ?
H321 .10884 .35733 .08197 .04000 Uiso ? ? 1.00000 ? ?
H421 .23005 .14659 .27131 .04000 Uiso ? ? 1.00000 ? ?
H02 .85295 .35329 -.18610 .04000 Uiso ? ? 1.00000 ? ?
H03 .60562 .23239 -.19569 .04000 Uiso ? ? 1.00000 ? ?
H05 .67231 .45006 .16137 .04000 Uiso ? ? 1.00000 ? ?
H06 .91873 .56652 .17469 .04000 Uiso ? ? 1.00000 ? ?
H15 .40695 -.10131 .05461 .06000 Uiso ? ? 1.00000 ? ?
H16 .47530 -.19108 .17438 .06000 Uiso ? ? 1.00000 ? ?
H17 .46399 -.40683 .08560 .06000 Uiso ? ? 1.00000 ? ?
H18 .37642 -.54094 -.12008 .06000 Uiso ? ? 1.00000 ? ?
H19 .31196 -.45067 -.24220 .06000 Uiso ? ? 1.00000 ? ?
H25 .08892 .26628 -.45527 .06000 Uiso ? ? 1.00000 ? ?
H26 .22976 .42065 -.53605 .06000 Uiso ? ? 1.00000 ? ?
H27 .47853 .50306 -.51041 .06000 Uiso ? ? 1.00000 ? ?
H28 .58830 .42210 -.41242 .06000 Uiso ? ? 1.00000 ? ?
H29 .45197 .27253 -.32403 .06000 Uiso ? ? 1.00000 ? ?
H35 .06456 .72043 .36205 .06000 Uiso ? ? 1.00000 ? ?
H36 .15107 .92040 .54930 .06000 Uiso ? ? 1.00000 ? ?
H37 .37691 1.01069 .66535 .06000 Uiso ? ? 1.00000 ? ?
H38 .52726 .91509 .59558 .06000 Uiso ? ? 1.00000 ? ?
H39 .44825 .72116 .41222 .06000 Uiso ? ? 1.00000 ? ?
H45 .69709 .38980 .34341 .06000 Uiso ? ? 1.00000 ? ?
H46 .91679 .49411 .48144 .06000 Uiso ? ? 1.00000 ? ?
H47 .95085 .38021 .59273 .06000 Uiso ? ? 1.00000 ? ?
H48 .76078 .16351 .56594 .06000 Uiso ? ? 1.00000 ? ?
H49 .54801 .05894 .42498 .06000 Uiso ? ? 1.00000 ? ?
H51' 1.11300 .57300 .08300 .07000 Uiso ? ? 1.00000 ? ?
H52' 1.09100 .49600 -.06000 .07000 Uiso ? ? 1.00000 ? ?

loop_
_atom_site_aniso_label
_atom_site_aniso_U_11
_atom_site_aniso_U_22
_atom_site_aniso_U_33
_atom_site_aniso_U_12
_atom_site_aniso_U_13
_atom_site_aniso_U_23
Cd .01584(13) .01573(13) .01772(13) .00810(9) .00496(9) .00699(9)
C1 .021(2) .021(2) .023(2) .0078(17) .0012(16) .0068(17)
C2 .021(2) .024(2) .024(2) .0087(17) .0012(17) .0080(18)
C3 .017(2) .027(2) .027(2) .0123(18) .0067(17) .0121(18)
C4 .023(2) .027(2) .024(2) .0161(18) .0081(17) .0124(18)
C5 .019(2) .025(2) .027(2) .0123(17) .0103(17) .0135(18)
C6 .027(2) .024(2) .0178(19) .0122(18) .0083(16) .0098(17)
C7 .024(2) .022(2) .024(2) .0095(19) .0073(17) .0131(18)
C8 .025(2) .018(2) .028(2) .0106(17) .0074(17) .0138(17)
C11 .024(2) .015(2) .028(2) .0090(19) .006(2) .0062(18)
C12 .026(2) .024(2) .028(2) .015(2) .011(2) .012(2)
C13 .034(3) .036(3) .033(2) .022(2) .012(2) .012(2)
C14 .021(2) .036(3) .039(3) .015(2) .015(2) .017(2)
C15 .025(2) .035(3) .039(3) .013(2) .015(2) .008(2)
C16 .025(3) .059(4) .037(3) .013(3) .015(2) .017(3)
C17 .030(3) .065(4) .054(3) .025(3) .020(2) .040(3)
C18 .035(3) .044(3) .053(3) .022(2) .022(2) .027(3)
C19 .026(2) .037(3) .044(3) .018(2) .016(2) .014(2)
C21 .023(2) .026(2) .023(2) .013(2) .0084(19) .015(2)
C22 .024(2) .022(2) .021(2) .0106(18) .0094(18) .0093(17)
C23 .026(2) .027(2) .024(2) .0135(18) .0091(17) .0116(18)
C24 .038(3) .028(2) .020(2) .011(2) .008(2) .011(2)
C25 .035(3) .054(3) .030(3) .006(3) .008(2) .023(3)
C26 .082(6) .072(5) .029(3) .004(4) .010(3) .031(3)
C27 .064(4) .050(4) .039(3) -.006(3) .020(3) .020(3)
C28 .039(3) .038(3) .041(3) -.001(3) .022(3) -.004(3)
C29 .033(3) .032(3) .038(3) .013(2) .018(2) .001(2)
C31 .020(2) .019(2) .024(2) .011(2) .0067(19) .0068(18)
C32 .021(2) .023(2) .026(2) .0142(19) .0105(18) .015(2)
C33 .025(2) .020(2) .020(2) .0129(18) .0058(16) .0095(17)
C34 .025(2) .018(2) .025(2) .0094(17) .0029(17) .0082(17)
C35 .036(3) .029(2) .030(2) .018(2) -.001(2) .006(2)
C36 .042(3) .034(3) .041(3) .024(2) .010(2) .008(2)
C37 .046(3) .024(2) .024(2) .011(2) .007(2) .001(2)
C38 .026(3) .032(3) .034(3) .010(2) -.001(2) .004(2)
C39 .028(2) .027(2) .036(3) .012(2) .003(2) .008(2)
C41 .024(2) .026(2) .022(2) .011(2) .0070(19) .0126(18)
C42 .019(2) .026(2) .026(2) .013(2) .0072(17) .0118(19)
C43 .025(2) .032(2) .032(2) .016(2) .0098(19) .018(2)
C44 .026(2) .040(3) .023(2) .019(2) .0099(18) .012(2)
C45 .031(3) .038(3) .031(2) .018(2) .011(2) .011(2)
C46 .027(3) .043(3) .048(3) .015(2) .010(2) .007(3)
C47 .031(3) .061(4) .035(3) .021(3) -.007(2) .003(3)
C48 .041(3) .059(4) .042(3) .028(3) .001(3) .022(3)
C49 .028(3) .041(3) .030(3) .020(2) .009(2) .014(2)
N1 .0173(19) .022(2) .026(2) .0100(15) .0054(15) .0112(16)
N2 .0191(18) .022(2) .023(2) .0095(16) .0079(15) .0122(17)
N3 .0188(18) .020(2) .0220(19) .0112(16) .0073(15) .0100(16)
N4 .0188(19) .017(2) .020(2) .0093(16) .0046(16) .0072(16)
O12 .0211(16) .0213(17) .0287(18) .0080(13) .0054(14) .0106(14)
O13 .0271(17) .0342(19) .049(2) .0170(15) .0141(16) .0195(17)
O22 .0201(17) .0235(18) .0182(16) .0096(15) .0047(13) .0057(14)
O23 .0321(17) .0314(17) .0342(17) .0167(15) .0186(14) .0176(15)
O32 .0198(16) .0229(16) .0270(16) .0141(13) .0097(13) .0116(13)
O33 .0324(17) .0210(15) .0261(16) .0169(14) -.0030(13) .0024(13)
O42 .0277(17) .0217(16) .0193(16) .0122(14) .0070(13) .0079(13)
O43 .0177(15) .053(2) .045(2) .0114(15) .0051(14) .0347(18)
Cl .0329(7) .0374(7) .0347(7) .0125(6) .0169(6) .0073(6)
O1 .058(3) .154(6) .096(4) .066(4) .049(3) .098(5)
O2 .063(3) .060(3) .061(3) .035(3) -.006(2) -.009(2)
O3 .189(9) .126(6) .086(5) .118(7) .076(5) .083(5)
O4 .045(3) .106(5) .114(6) .025(3) -.006(3) -.055(5)
N5 .019(2) .041(3) .054(3) .014(2) .009(2) .027(2)
O5 .0181(16) .037(2) .0340(18) .0039(14) .0032(13) .0070(16)
O6 .0219(16) .048(2) .0332(18) .0122(15) .0113(14) .0149(16)
C01 .019(2) .025(2) .044(3) .013(2) .008(2) .024(2)
C02 .027(2) .028(2) .030(2) .019(2) .0148(19) .019(2)
C03 .026(2) .023(2) .021(2) .0122(18) .0028(17) .0099(17)
C04 .017(2) .020(2) .026(2) .0100(18) .0049(18) .0091(19)
C05 .024(2) .023(2) .029(2) .0131(18) .0073(19) .0132(19)
C06 .025(2) .022(2) .025(2) .0088(18) -.0006(17) .0105(18)
C07 .022(2) .025(2) .024(2) .0130(18) .0060(17) .0091(18)

loop_
_atom_type_symbol
_atom_type_description
_atom_type_oxidation_number
_atom_type_number_in_cell
_atom_type_scat_dispersion_real
_atom_type_scat_dispersion_imag
_atom_type_scat_source
O ? 0 14 .008 .006 'Int Tables Vol IV Tables 2.2B and 2.3.1'
N ? 0 5 .004 .003 'Int Tables Vol IV Tables 2.2B and 2.3.1'
C ? 0 51 .002 .002 'Int Tables Vol IV Tables 2.2B and 2.3.1'
H ? 0 66 0 0 'Int Tables Vol IV Tables 2.2B and 2.3.1'
Cd ? 0 1 -1.005 1.202 'Int Tables Vol IV Tables 2.2B and 2.3.1'
Cl ? 0 1 .132 .159 'Int Tables Vol IV Tables 2.2B and 2.3.1'

loop_
_diffrn_attenuator_code
_diffrn_attenuator_scale
? ?

loop_
_geom_angle_atom_site_label_1
_geom_angle_atom_site_label_2
_geom_angle_atom_site_label_3
_geom_angle_site_symmetry_1
_geom_angle_site_symmetry_2
_geom_angle_site_symmetry_3
_geom_angle
_geom_angle_publ_flag
O6 H421' O42 . . . 159.4 ?
O6 H321' O32 . . . 149.5 ?
O5 H221' O22 . . . 162.4 ?
O5 H121' O12 . . . 138.1 ?
O32 Cd N4 . . . 94.24(12) ?
O32 Cd O12 . . . 108.87(11) ?
O32 Cd N1 . . . 165.53(16) ?
O32 Cd N2 . . . 121.25(15) ?
O32 Cd N3 . . . 68.45(12) ?
O32 Cd O22 . . . 72.69(12) ?
O32 Cd O42 . . . 67.00(13) ?
N4 Cd O12 . . . 117.13(17) ?
N4 Cd N1 . . . 75.56(14) ?
N4 Cd N2 . . . 117.87(14) ?
N4 Cd N3 . . . 75.26(17) ?
N4 Cd O22 . . . 166.93(9) ?
N4 Cd O42 . . . 68.90(14) ?
O12 Cd N1 . . . 68.29(13) ?
O12 Cd N2 . . . 98.57(14) ?
O12 Cd N3 . . . 167.61(17) ?
O12 Cd O22 . . . 68.73(15) ?
O12 Cd O42 . . . 68.56(13) ?
N1 Cd N2 . . . 73.06(16) ?
N1 Cd N3 . . . 117.42(13) ?
N1 Cd O22 . . . 117.29(13) ?
N1 Cd O42 . . . 99.37(14) ?
N2 Cd N3 . . . 73.96(14) ?
N2 Cd O22 . . . 70.72(14) ?
N2 Cd O42 . . . 167.00(13) ?
N3 Cd O22 . . . 99.19(16) ?
N3 Cd O42 . . . 119.04(13) ?
O22 Cd O42 . . . 104.86(13) ?
H11 C1 H12 . . . 107.7 ?
H11 C1 N1 . . . 108.4 ?
H11 C1 C2 . . . 109.8 ?
H12 C1 N1 . . . 108.3 ?
H12 C1 C2 . . . 109.8 ?
N1 C1 C2 . . . 112.7(4) ?
H21 C2 H22 . . . 106.4 ?
H21 C2 N2 . . . 110.7 ?
H21 C2 C1 . . . 109.4 ?
H22 C2 N2 . . . 110.8 ?
H22 C2 C1 . . . 108.5 ?
N2 C2 C1 . . . 111.0(4) ?
H32 C3 H31 . . . 108.4 ?
H32 C3 N2 . . . 107.1 ?
H32 C3 C4 . . . 110.5 ?
H31 C3 N2 . . . 107.6 ?
H31 C3 C4 . . . 110.2 ?
N2 C3 C4 . . . 113.0(3) ?
H41 C4 H42 . . . 111.4 ?
H41 C4 N3 . . . 109.3 ?
H41 C4 C3 . . . 107.1 ?
H42 C4 N3 . . . 108.8 ?
H42 C4 C3 . . . 106.2 ?
N3 C4 C3 . . . 114.0(5) ?
H52 C5 H51 . . . 109.8 ?
H52 C5 N3 . . . 109.3 ?
H52 C5 C6 . . . 109.7 ?
H51 C5 N3 . . . 107.9 ?
H51 C5 C6 . . . 107.7 ?
N3 C5 C6 . . . 112.4(4) ?
H62 C6 H61 . . . 110.6 ?
H62 C6 N4 . . . 107.1 ?
H62 C6 C5 . . . 109.0 ?
H61 C6 N4 . . . 107.5 ?
H61 C6 C5 . . . 109.6 ?
N4 C6 C5 . . . 113.0(4) ?
H71 C7 H72 . . . 109.9 ?
H71 C7 N4 . . . 109.6 ?
H71 C7 C8 . . . 107.6 ?
H72 C7 N4 . . . 109.0 ?
H72 C7 C8 . . . 107.5 ?
N4 C7 C8 . . . 113.3(4) ?
H81 C8 H82 . . . 107.1 ?
H81 C8 N1 . . . 108.1 ?
H81 C8 C7 . . . 110.5 ?
H82 C8 N1 . . . 107.8 ?
H82 C8 C7 . . . 110.1 ?
N1 C8 C7 . . . 113.1(5) ?
H112 C11 H111 . . . 105.8 ?
H112 C11 N1 . . . 112.8 ?
H112 C11 C12 . . . 109.4 ?
H111 C11 N1 . . . 111.2 ?
H111 C11 C12 . . . 107.9 ?
N1 C11 C12 . . . 109.6(3) ?
H121 C12 O12 . . . 114.4 ?
H121 C12 C13 . . . 102.8 ?
H121 C12 C11 . . . 110.5 ?
O12 C12 C13 . . . 112.0(5) ?
O12 C12 C11 . . . 104.6(5) ?
C13 C12 C11 . . . 112.7(3) ?
H131 C13 H132 . . . 106.9 ?
H131 C13 O13 . . . 109.5 ?
H131 C13 C12 . . . 109.9 ?
H132 C13 O13 . . . 110.0 ?
H132 C13 C12 . . . 110.7 ?
O13 C13 C12 . . . 109.8(4) ?
O13 C14 C19 . . . 120.4(5) ?
O13 C14 C15 . . . 119.3(5) ?
C19 C14 C15 . . . 120.2(7) ?
H15 C15 C16 . . . 121.9 ?
H15 C15 C14 . . . 118.7 ?
C16 C15 C14 . . . 119.4(6) ?
H16 C16 C15 . . . 122.0 ?
H16 C16 C17 . . . 117.0 ?
C15 C16 C17 . . . 121.0(6) ?
H17 C17 C16 . . . 123.1 ?
H17 C17 C18 . . . 117.3 ?
C16 C17 C18 . . . 119.6(8) ?
H18 C18 C19 . . . 119.4 ?
H18 C18 C17 . . . 120.3 ?
C19 C18 C17 . . . 120.3(7) ?
H19 C19 C18 . . . 119.9 ?
H19 C19 C14 . . . 120.6 ?
C18 C19 C14 . . . 119.4(5) ?
H211 C21 H212 . . . 109.3 ?
H211 C21 N2 . . . 108.7 ?
H211 C21 C22 . . . 110.2 ?
H212 C21 N2 . . . 107.6 ?
H212 C21 C22 . . . 108.9 ?
N2 C21 C22 . . . 112.2(5) ?
H221 C22 O22 . . . 111.0 ?
H221 C22 C21 . . . 112.2 ?
H221 C22 C23 . . . 106.6 ?
O22 C22 C21 . . . 107.0(4) ?
O22 C22 C23 . . . 111.0(3) ?
C21 C22 C23 . . . 109.0(5) ?
H231 C23 H232 . . . 109.2 ?
H231 C23 O23 . . . 110.2 ?
H231 C23 C22 . . . 112.3 ?
H232 C23 O23 . . . 108.7 ?
H232 C23 C22 . . . 110.7 ?
O23 C23 C22 . . . 105.5(5) ?
O23 C24 C29 . . . 116.1(6) ?
O23 C24 C25 . . . 121.6(5) ?
C29 C24 C25 . . . 122.2(6) ?
H25 C25 C26 . . . 123.0 ?
H25 C25 C24 . . . 119.7 ?
C26 C25 C24 . . . 117.1(7) ?
H26 C26 C27 . . . 119.9 ?
H26 C26 C25 . . . 118.3 ?
C27 C26 C25 . . . 121.8(10) ?
H27 C27 C28 . . . 120.0 ?
H27 C27 C26 . . . 120.6 ?
C28 C27 C26 . . . 119.4(8) ?
H28 C28 C27 . . . 119.9 ?
H28 C28 C29 . . . 118.9 ?
C27 C28 C29 . . . 121.2(7) ?
H29 C29 C24 . . . 120.3 ?
H29 C29 C28 . . . 121.5 ?
C24 C29 C28 . . . 118.2(7) ?
H312 C31 H311 . . . 112.4 ?
H312 C31 N3 . . . 107.1 ?
H312 C31 C32 . . . 109.5 ?
H311 C31 N3 . . . 106.4 ?
H311 C31 C32 . . . 109.3 ?
N3 C31 C32 . . . 112.0(4) ?
H321 C32 O32 . . . 110.9 ?
H321 C32 C31 . . . 111.4 ?
H321 C32 C33 . . . 109.2 ?
O32 C32 C31 . . . 105.3(4) ?
O32 C32 C33 . . . 108.3(4) ?
C31 C32 C33 . . . 111.6(4) ?
H332 C33 H331 . . . 109.6 ?
H332 C33 O33 . . . 112.0 ?
H332 C33 C32 . . . 109.0 ?
H331 C33 O33 . . . 110.6 ?
H331 C33 C32 . . . 107.9 ?
O33 C33 C32 . . . 107.6(4) ?
C35 C34 C39 . . . 120.4(4) ?
C35 C34 O33 . . . 115.0(4) ?
C39 C34 O33 . . . 124.6(5) ?
H35 C35 C34 . . . 118.0 ?
H35 C35 C36 . . . 123.2 ?
C34 C35 C36 . . . 118.8(5) ?
H36 C36 C37 . . . 119.2 ?
H36 C36 C35 . . . 119.4 ?
C37 C36 C35 . . . 121.4(6) ?
H37 C37 C38 . . . 119.3 ?
H37 C37 C36 . . . 122.0 ?
C38 C37 C36 . . . 118.7(5) ?
H38 C38 C37 . . . 121.7 ?
H38 C38 C39 . . . 117.4 ?
C37 C38 C39 . . . 120.9(6) ?
H39 C39 C38 . . . 121.5 ?
H39 C39 C34 . . . 118.7 ?
C38 C39 C34 . . . 119.8(6) ?
H412 C41 H411 . . . 108.1 ?
H412 C41 N4 . . . 109.7 ?
H412 C41 C42 . . . 109.4 ?
H411 C41 N4 . . . 108.8 ?
H411 C41 C42 . . . 108.5 ?
N4 C41 C42 . . . 112.2(5) ?
H421 C42 O42 . . . 109.9 ?
H421 C42 C41 . . . 113.5 ?
H421 C42 C43 . . . 106.1 ?
O42 C42 C41 . . . 105.6(3) ?
O42 C42 C43 . . . 111.1(5) ?
C41 C42 C43 . . . 110.7(5) ?
H432 C43 H431 . . . 108.8 ?
H432 C43 O43 . . . 112.1 ?
H432 C43 C42 . . . 110.3 ?
H431 C43 O43 . . . 110.7 ?
H431 C43 C42 . . . 109.1 ?
O43 C43 C42 . . . 105.8(5) ?
C49 C44 O43 . . . 124.9(5) ?
C49 C44 C45 . . . 119.8(5) ?
O43 C44 C45 . . . 115.3(6) ?
H45 C45 C44 . . . 118.3 ?
H45 C45 C46 . . . 121.9 ?
C44 C45 C46 . . . 119.8(7) ?
H46 C46 C47 . . . 119.7 ?
H46 C46 C45 . . . 119.4 ?
C47 C46 C45 . . . 120.8(5) ?
H47 C47 C46 . . . 121.8 ?
H47 C47 C48 . . . 119.2 ?
C46 C47 C48 . . . 119.0(6) ?
H48 C48 C47 . . . 121.9 ?
H48 C48 C49 . . . 117.5 ?
C47 C48 C49 . . . 120.7(8) ?
H49 C49 C44 . . . 120.2 ?
H49 C49 C48 . . . 119.8 ?
C44 C49 C48 . . . 119.9(6) ?
C11 N1 C8 . . . 108.8(5) ?
C11 N1 C1 . . . 111.0(4) ?
C11 N1 Cd . . . 112.7(3) ?
C8 N1 C1 . . . 109.8(4) ?
C8 N1 Cd . . . 106.7(2) ?
C1 N1 Cd . . . 107.7(3) ?
C3 N2 C21 . . . 110.7(5) ?
C3 N2 C2 . . . 109.9(3) ?
C3 N2 Cd . . . 107.9(3) ?
C21 N2 C2 . . . 109.0(4) ?
C21 N2 Cd . . . 109.3(3) ?
C2 N2 Cd . . . 110.0(4) ?
C5 N3 C4 . . . 110.7(4) ?
C5 N3 C31 . . . 110.1(4) ?
C5 N3 Cd . . . 105.3(4) ?
C4 N3 C31 . . . 110.8(5) ?
C4 N3 Cd . . . 108.0(3) ?
C31 N3 Cd . . . 111.7(3) ?
C6 N4 C41 . . . 108.6(4) ?
C6 N4 C7 . . . 110.3(4) ?
C6 N4 Cd . . . 107.7(4) ?
C41 N4 C7 . . . 110.8(5) ?
C41 N4 Cd . . . 113.6(3) ?
C7 N4 Cd . . . 105.8(3) ?
H121' O12 C12 . . . 111.0 ?
H121' O12 Cd . . . 107.4 ?
C12 O12 Cd . . . 109.3(3) ?
C14 O13 C13 . . . 115.8(4) ?
H221' O22 C22 . . . 109.2 ?
H221' O22 Cd . . . 109.6 ?
C22 O22 Cd . . . 106.6(3) ?
C24 O23 C23 . . . 117.4(5) ?
H321' O32 C32 . . . 107.4 ?
H321' O32 Cd . . . 109.4 ?
C32 O32 Cd . . . 112.5(2) ?
C34 O33 C33 . . . 116.1(4) ?
H421' O42 C42 . . . 103.2 ?
H421' O42 Cd . . . 102.9 ?
C42 O42 Cd . . . 106.8(3) ?
C44 O43 C43 . . . 118.6(5) ?
O1 Cl O4 . . . 110.6(4) ?
O1 Cl O2 . . . 112.0(4) ?
O1 Cl O3 . . . 106.4(6) ?
O4 Cl O2 . . . 109.8(4) ?
O4 Cl O3 . . . 110.5(6) ?
O2 Cl O3 . . . 107.4(5) ?
H51' N5 H52' . . . 108.9 ?
H51' N5 C01 . . . 110.2 ?
H52' N5 C01 . . . 108.7 ?
C06 C01 N5 . . . 118.7(4) ?
C06 C01 C02 . . . 118.5(5) ?
N5 C01 C02 . . . 122.6(6) ?
H02 C02 C03 . . . 118.4 ?
H02 C02 C01 . . . 120.4 ?
C03 C02 C01 . . . 121.2(5) ?
H03 C03 C04 . . . 120.3 ?
H03 C03 C02 . . . 119.7 ?
C04 C03 C02 . . . 120.0(3) ?
C03 C04 C05 . . . 118.9(4) ?
C03 C04 C07 . . . 121.1(3) ?
C05 C04 C07 . . . 120.0(4) ?
H05 C05 C06 . . . 120.3 ?
H05 C05 C04 . . . 118.4 ?
C06 C05 C04 . . . 121.3(5) ?
H06 C06 C05 . . . 120.3 ?
H06 C06 C01 . . . 119.7 ?
C05 C06 C01 . . . 120.0(4) ?
O6 C07 O5 . . . 123.9(4) ?
O6 C07 C04 . . . 116.3(3) ?
O5 C07 C04 . . . 119.8(4) ?

loop_
_geom_bond_atom_site_label_1
_geom_bond_atom_site_label_2
_geom_bond_site_symmetry_1
_geom_bond_site_symmetry_2
_geom_bond_distance
_geom_bond_publ_flag
Cd O32 . . 2.411(3) ?
Cd N4 . . 2.433(5) ?
Cd O12 . . 2.459(4) ?
Cd N1 . . 2.488(4) ?
Cd N2 . . 2.489(5) ?
Cd N3 . . 2.498(5) ?
Cd O22 . . 2.500(4) ?
Cd O42 . . 2.616(4) ?
C1 H11 . . .941 ?
C1 H12 . . .980 ?
C1 N1 . . 1.493(7) ?
C1 C2 . . 1.514(8) ?
C2 H21 . . .958 ?
C2 H22 . . .978 ?
C2 N2 . . 1.490(5) ?
C3 H32 . . .956 ?
C3 H31 . . .957 ?
C3 N2 . . 1.464(7) ?
C3 C4 . . 1.523(5) ?
C4 H41 . . .928 ?
C4 H42 . . .950 ?
C4 N3 . . 1.491(8) ?
C5 H52 . . .921 ?
C5 H51 . . .975 ?
C5 N3 . . 1.469(7) ?
C5 C6 . . 1.534(9) ?
C6 H62 . . .942 ?
C6 H61 . . .945 ?
C6 N4 . . 1.474(7) ?
C7 H71 . . .943 ?
C7 H72 . . .952 ?
C7 N4 . . 1.494(5) ?
C7 C8 . . 1.508(6) ?
C8 H81 . . .963 ?
C8 H82 . . .966 ?
C8 N1 . . 1.485(8) ?
C11 H112 . . .967 ?
C11 H111 . . .979 ?
C11 N1 . . 1.464(7) ?
C11 C12 . . 1.527(7) ?
C12 H121 . . .943 ?
C12 O12 . . 1.425(7) ?
C12 C13 . . 1.508(9) ?
C13 H131 . . .965 ?
C13 H132 . . .966 ?
C13 O13 . . 1.445(6) ?
C14 O13 . . 1.390(9) ?
C14 C19 . . 1.392(9) ?
C14 C15 . . 1.403(7) ?
C15 H15 . . .923 ?
C15 C16 . . 1.379(12) ?
C16 H16 . . .936 ?
C16 C17 . . 1.379(11) ?
C17 H17 . . .951 ?
C17 C18 . . 1.398(8) ?
C18 H18 . . .994 ?
C18 C19 . . 1.388(11) ?
C19 H19 . . .989 ?
C21 H211 . . .923 ?
C21 H212 . . .979 ?
C21 N2 . . 1.480(8) ?
C21 C22 . . 1.496(8) ?
C22 H221 . . .979 ?
C22 O22 . . 1.441(5) ?
C22 C23 . . 1.510(8) ?
C23 H231 . . .922 ?
C23 H232 . . .981 ?
C23 O23 . . 1.424(7) ?
C24 O23 . . 1.359(7) ?
C24 C29 . . 1.385(8) ?
C24 C25 . . 1.411(11) ?
C25 H25 . . .950 ?
C25 C26 . . 1.392(12) ?
C26 H26 . . .941 ?
C26 C27 . . 1.386(13) ?
C27 H27 . . .951 ?
C27 C28 . . 1.379(14) ?
C28 H28 . . .970 ?
C28 C29 . . 1.397(10) ?
C29 H29 . . .970 ?
C31 H312 . . .926 ?
C31 H311 . . .941 ?
C31 N3 . . 1.497(5) ?
C31 C32 . . 1.502(7) ?
C32 H321 . . .960 ?
C32 O32 . . 1.427(8) ?
C32 C33 . . 1.535(5) ?
C33 H332 . . .930 ?
C33 H331 . . .968 ?
C33 O33 . . 1.426(7) ?
C34 C35 . . 1.380(9) ?
C34 C39 . . 1.396(7) ?
C34 O33 . . 1.397(5) ?
C35 H35 . . .980 ?
C35 C36 . . 1.408(7) ?
C36 H36 . . .931 ?
C36 C37 . . 1.387(9) ?
C37 H37 . . .911 ?
C37 C38 . . 1.385(11) ?
C38 H38 . . .953 ?
C38 C39 . . 1.390(7) ?
C39 H39 . . .991 ?
C41 H412 . . .931 ?
C41 H411 . . .985 ?
C41 N4 . . 1.492(8) ?
C41 C42 . . 1.519(6) ?
C42 H421 . . .919 ?
C42 O42 . . 1.430(6) ?
C42 C43 . . 1.531(9) ?
C43 H432 . . .925 ?
C43 H431 . . .982 ?
C43 O43 . . 1.438(6) ?
C44 C49 . . 1.377(11) ?
C44 O43 . . 1.378(6) ?
C44 C45 . . 1.397(7) ?
C45 H45 . . .951 ?
C45 C46 . . 1.400(8) ?
C46 H46 . . .949 ?
C46 C47 . . 1.384(12) ?
C47 H47 . . .958 ?
C47 C48 . . 1.388(9) ?
C48 H48 . . .961 ?
C48 C49 . . 1.409(9) ?
C49 H49 . . .965 ?
O12 H121' . . .853 ?
O22 H221' . . .972 ?
O32 H321' . . .866 ?
O42 H421' . . .789 ?
Cl O1 . . 1.384(7) ?
Cl O4 . . 1.414(6) ?
Cl O2 . . 1.420(7) ?
Cl O3 . . 1.462(13) ?
N5 H51' . . .962 ?
N5 H52' . . 1.018 ?
N5 C01 . . 1.394(7) ?
O5 C07 . . 1.280(5) ?
O6 C07 . . 1.255(6) ?
C01 C06 . . 1.391(8) ?
C01 C02 . . 1.412(6) ?
C02 H02 . . .984 ?
C02 C03 . . 1.393(6) ?
C03 H03 . . .975 ?
C03 C04 . . 1.380(7) ?
C04 C05 . . 1.410(5) ?
C04 C07 . . 1.497(6) ?
C05 H05 . . .927 ?
C05 C06 . . 1.386(6) ?
C06 H06 . . .931 ?

loop_
_geom_contact_atom_site_label_1
_geom_contact_atom_site_label_2
_geom_contact_distance
_geom_contact_site_symmetry_1
_geom_contact_site_symmetry_2
_geom_contact_publ_flag
? ? ? ? ? ?

loop_
_geom_hbond_atom_site_label_D
_geom_hbond_atom_site_label_H
_geom_hbond_atom_site_label_A
_geom_hbond_site_symmetry_D
_geom_hbond_site_symmetry_H
_geom_hbond_site_symmetry_A
_geom_hbond_distance_DH
_geom_hbond_distance_HA
_geom_hbond_distance_DA
_geom_hbond_angle_DHA
_geom_hbond_publ_flag
O12 H121' O5 . . . 0.85 2.05 2.741(5) 138.1 .
O22 H221' O5 . . . 0.97 1.85 2.788(6) 162.4 .
O32 H321' O6 . . . 0.87 1.75 2.538(5) 149.5 .
O42 H421' O6 . . . 0.79 2.08 2.834(6) 159.4 .

loop_
_geom_torsion_atom_site_label_1
_geom_torsion_atom_site_label_2
_geom_torsion_atom_site_label_3
_geom_torsion_atom_site_label_4
_geom_torsion_site_symmetry_1
_geom_torsion_site_symmetry_2
_geom_torsion_site_symmetry_3
_geom_torsion_site_symmetry_4
_geom_torsion
_geom_torsion_publ_flag
? ? ? ? ? ? ? ? ? ?
